data_7041758
loop_
_publ_author_name
'Mede, Ralf'
'Traber, Juliane'
'Klein, Moritz'
'G\"orls, Helmar'
'Gessner, Guido'
'Hoffmann, Patrick'
'Schmitt, Michael'
'Popp, J\"urgen'
'Heinemann, Stefan H.'
'Neugebauer, Ute'
'Westerhausen, Matthias'

_publ_section_title
;
 Synthesis and solution stability of water-soluble
 \k(2)N,\kO-bis(3,5-dimethylpyrazolyl)ethanol manganese(i) tricarbonyl
 bromide (CORM-ONN1).
;
_journal_issue 5
_journal_name_full 'Dalton transactions (Cambridge, England : 2003)'
_journal_page_first 1684
_journal_page_last 1693
_journal_paper_doi 10.1039/c6dt03551e
_journal_volume 46
_journal_year 2017
_chemical_formula_moiety 'C14 H16 Br Mn N4 O3'
_chemical_formula_sum 'C14 H16 Br Mn N4 O3'
_chemical_formula_weight 423.16
_chemical_name_systematic
; 
 ? 
;
_space_group_IT_number 14
_symmetry_cell_setting monoclinic
_symmetry_space_group_name_Hall '-P 2yn'
_symmetry_space_group_name_H-M 'P 1 21/n 1'
_atom_sites_solution_hydrogens difmap
_atom_sites_solution_primary direct
_atom_sites_solution_secondary difmap
_audit_creation_method SHELXL-97
_audit_update_record
;
2016-06-29 deposited with the CCDC.
2017-01-06 downloaded from the CCDC.
;
_cell_angle_alpha 90
_cell_angle_beta 98.598(1)
_cell_angle_gamma 90
_cell_formula_units_Z 4
_cell_length_a 9.3065(3)
_cell_length_b 10.6722(3)
_cell_length_c 16.7643(5)
_cell_measurement_reflns_used 11926
_cell_measurement_temperature 133(2)
_cell_measurement_theta_max 27.39
_cell_measurement_theta_min 2.27
_cell_volume 1646.33(9)
_computing_cell_refinement DENZO
_computing_data_collection COLLECT
_computing_data_reduction DENZO
_computing_molecular_graphics SHELXTL/PC
_computing_publication_material SHELXL-97
_computing_structure_refinement 'SHELXL-97 (Sheldrick, 2008)'
_computing_structure_solution 'SHELXS-97 (Sheldrick, 2008)'
_diffrn_ambient_temperature 133(2)
_diffrn_measured_fraction_theta_full 0.997
_diffrn_measured_fraction_theta_max 0.997
_diffrn_measurement_device_type KappaCCD
_diffrn_measurement_method 'phi- + omega-scan'
_diffrn_radiation_monochromator graphite
_diffrn_radiation_source 'fine-focus sealed tube'
_diffrn_radiation_type MoK\a
_diffrn_radiation_wavelength 0.71073
_diffrn_reflns_av_R_equivalents 0.0343
_diffrn_reflns_av_sigmaI/netI 0.0263
_diffrn_reflns_limit_h_max 11
_diffrn_reflns_limit_h_min -12
_diffrn_reflns_limit_k_max 13
_diffrn_reflns_limit_k_min -13
_diffrn_reflns_limit_l_max 21
_diffrn_reflns_limit_l_min -21
_diffrn_reflns_number 11926
_diffrn_reflns_theta_full 27.40
_diffrn_reflns_theta_max 27.39
_diffrn_reflns_theta_min 2.27
_exptl_absorpt_coefficient_mu 3.248
_exptl_absorpt_correction_T_max 0.7456
_exptl_absorpt_correction_T_min 0.6231
_exptl_absorpt_correction_type multi-scan
_exptl_absorpt_process_details 'SADABS, Bruker-AXS, 2002'
_exptl_crystal_colour yellow
_exptl_crystal_density_diffrn 1.707
_exptl_crystal_density_method 'not measured'
_exptl_crystal_description prism
_exptl_crystal_F_000 848
_exptl_crystal_size_max 0.120
_exptl_crystal_size_mid 0.110
_exptl_crystal_size_min 0.100
_refine_diff_density_max 0.586
_refine_diff_density_min -0.509
_refine_diff_density_rms 0.071
_refine_ls_extinction_method none
_refine_ls_goodness_of_fit_ref 1.116
_refine_ls_hydrogen_treatment refall
_refine_ls_matrix_type full
_refine_ls_number_parameters 272
_refine_ls_number_reflns 3724
_refine_ls_number_restraints 0
_refine_ls_restrained_S_all 1.116
_refine_ls_R_factor_all 0.0328
_refine_ls_R_factor_gt 0.0281
_refine_ls_shift/su_max 0.001
_refine_ls_shift/su_mean 0.000
_refine_ls_structure_factor_coef Fsqd
_refine_ls_weighting_details 'calc w=1/[\s^2^(Fo^2^)+(0.0209P)^2^+1.9712P] where P=(Fo^2^+2Fc^2^)/3'
_refine_ls_weighting_scheme calc
_refine_ls_wR_factor_gt 0.0636
_refine_ls_wR_factor_ref 0.0660
_reflns_number_gt 3412
_reflns_number_total 3724
_reflns_threshold_expression >2sigma(I)
_cod_data_source_file c6dt03551e2.cif
_cod_data_source_block FO5805
_cod_depositor_comments 'Adding full bibliography for 7041753--7041758.cif.'
_cod_original_sg_symbol_H-M 'P 21/n'
_cod_database_code 7041758

loop_
_symmetry_equiv_pos_as_xyz
'x, y, z'
'-x+1/2, y+1/2, -z+1/2'
'-x, -y, -z'
'x-1/2, -y-1/2, z-1/2'

loop_
_atom_site_label
_atom_site_type_symbol
_atom_site_fract_x
_atom_site_fract_y
_atom_site_fract_z
_atom_site_U_iso_or_equiv
_atom_site_adp_type
_atom_site_occupancy
_atom_site_symmetry_multiplicity
_atom_site_calc_flag
Mn1 Mn 0.65387(3) 0.20398(3) 0.583826(19) 0.01604(8) Uani 1 1 d
Br1 Br 0.55280(2) 0.27214(2) 0.711910(13) 0.02245(7) Uani 1 1 d
O1 O 0.34564(17) 0.16263(16) 0.51688(11) 0.0280(4) Uani 1 1 d
O2 O 0.73323(19) 0.10621(18) 0.43371(11) 0.0319(4) Uani 1 1 d
O3 O 0.61789(18) -0.05044(16) 0.64795(10) 0.0262(4) Uani 1 1 d
N11 N 0.78004(19) 0.46804(17) 0.57824(11) 0.0179(4) Uani 1 1 d
N12 N 0.67782(19) 0.38716(17) 0.53921(11) 0.0177(4) Uani 1 1 d
N21 N 0.92623(19) 0.33607(18) 0.67010(11) 0.0188(4) Uani 1 1 d
N22 N 0.86982(19) 0.22402(17) 0.63978(11) 0.0176(4) Uani 1 1 d
C1 C 0.8352(2) 0.4464(2) 0.66234(13) 0.0186(4) Uani 1 1 d
H1B H 0.760(3) 0.430(2) 0.6897(14) 0.010(5) Uiso 1 1 d
H1A H 0.886(3) 0.517(2) 0.6806(15) 0.017(6) Uiso 1 1 d
C15 C 0.8112(2) 0.5637(2) 0.52995(13) 0.0202(4) Uani 1 1 d
C14 C 0.7235(2) 0.5449(2) 0.45716(14) 0.0211(4) Uani 1 1 d
H14 H 0.712(3) 0.597(3) 0.4140(17) 0.026(7) Uiso 1 1 d
C13 C 0.6435(2) 0.4357(2) 0.46455(13) 0.0185(4) Uani 1 1 d
C16 C 0.5359(3) 0.3774(2) 0.39983(14) 0.0235(5) Uani 1 1 d
H16C H 0.458(3) 0.347(3) 0.4202(18) 0.034(8) Uiso 1 1 d
H16B H 0.506(3) 0.442(3) 0.3598(19) 0.038(8) Uiso 1 1 d
H16A H 0.579(3) 0.310(3) 0.3762(18) 0.034(8) Uiso 1 1 d
C17 C 0.9203(3) 0.6628(3) 0.55657(17) 0.0275(5) Uani 1 1 d
H17C H 0.899(3) 0.702(3) 0.601(2) 0.037(8) Uiso 1 1 d
H17B H 0.924(3) 0.720(3) 0.5175(19) 0.034(8) Uiso 1 1 d
H17A H 1.013(4) 0.622(3) 0.5697(19) 0.047(9) Uiso 1 1 d
C25 C 1.0719(2) 0.3280(2) 0.69613(13) 0.0208(5) Uani 1 1 d
C24 C 1.1094(2) 0.2060(2) 0.68248(14) 0.0232(5) Uani 1 1 d
H24 H 1.197(3) 0.174(3) 0.6947(17) 0.033(8) Uiso 1 1 d
C23 C 0.9825(2) 0.1440(2) 0.64730(13) 0.0210(4) Uani 1 1 d
C26 C 0.9684(3) 0.0106(2) 0.62234(17) 0.0263(5) Uani 1 1 d
H26C H 0.915(4) -0.003(3) 0.570(2) 0.044(9) Uiso 1 1 d
H26B H 0.919(4) -0.035(3) 0.654(2) 0.042(9) Uiso 1 1 d
H26A H 1.063(4) -0.022(3) 0.6209(19) 0.043(9) Uiso 1 1 d
C27 C 1.1592(3) 0.4359(3) 0.73252(15) 0.0255(5) Uani 1 1 d
H27C H 1.148(3) 0.507(3) 0.6991(18) 0.033(8) Uiso 1 1 d
H27B H 1.261(3) 0.411(3) 0.7436(18) 0.035(8) Uiso 1 1 d
H27A H 1.133(3) 0.461(3) 0.7818(18) 0.034(8) Uiso 1 1 d
C2 C 0.4651(3) 0.1848(2) 0.54139(14) 0.0217(5) Uani 1 1 d
C3 C 0.7067(2) 0.1435(2) 0.49228(14) 0.0225(5) Uani 1 1 d
C4 C 0.6373(2) 0.0478(2) 0.62380(13) 0.0203(4) Uani 1 1 d

loop_
_atom_site_aniso_label
_atom_site_aniso_U_11
_atom_site_aniso_U_22
_atom_site_aniso_U_33
_atom_site_aniso_U_23
_atom_site_aniso_U_13
_atom_site_aniso_U_12
Mn1 0.01350(15) 0.01849(17) 0.01607(15) -0.00057(12) 0.00201(11) 0.00228(12)
Br1 0.02082(12) 0.02653(13) 0.02084(12) -0.00304(9) 0.00592(8) 0.00044(9)
O1 0.0186(8) 0.0269(9) 0.0365(10) -0.0050(8) -0.0020(7) -0.0005(7)
O2 0.0290(9) 0.0400(11) 0.0284(9) 0.0009(8) 0.0099(7) 0.0125(8)
O3 0.0296(9) 0.0222(9) 0.0275(9) 0.0021(7) 0.0067(7) -0.0001(7)
N11 0.0155(8) 0.0194(9) 0.0180(9) -0.0004(7) -0.0003(7) 0.0004(7)
N12 0.0140(8) 0.0208(9) 0.0175(9) -0.0015(7) -0.0002(7) 0.0013(7)
N21 0.0144(8) 0.0231(10) 0.0181(9) 0.0010(7) 0.0000(7) 0.0024(7)
N22 0.0145(8) 0.0201(9) 0.0183(9) 0.0016(7) 0.0024(7) 0.0021(7)
C1 0.0163(10) 0.0221(11) 0.0169(10) -0.0010(9) 0.0012(8) 0.0006(9)
C15 0.0178(10) 0.0205(11) 0.0229(11) 0.0003(9) 0.0055(8) 0.0031(8)
C14 0.0217(11) 0.0233(11) 0.0191(10) 0.0023(9) 0.0057(9) 0.0054(9)
C13 0.0168(10) 0.0204(11) 0.0190(10) -0.0001(8) 0.0047(8) 0.0062(8)
C16 0.0222(11) 0.0287(13) 0.0185(10) -0.0014(10) -0.0002(9) 0.0041(10)
C17 0.0240(12) 0.0257(13) 0.0321(13) 0.0041(11) 0.0020(10) -0.0017(10)
C25 0.0129(9) 0.0335(13) 0.0158(10) 0.0058(9) 0.0017(8) 0.0006(9)
C24 0.0151(10) 0.0320(13) 0.0229(11) 0.0072(9) 0.0037(8) 0.0062(9)
C23 0.0166(10) 0.0267(12) 0.0204(10) 0.0073(9) 0.0052(8) 0.0059(9)
C26 0.0205(12) 0.0261(13) 0.0335(13) 0.0041(10) 0.0073(10) 0.0079(10)
C27 0.0167(11) 0.0368(14) 0.0224(12) -0.0010(11) 0.0012(9) -0.0017(10)
C2 0.0250(12) 0.0183(11) 0.0224(11) -0.0015(9) 0.0052(9) 0.0041(9)
C3 0.0195(11) 0.0203(11) 0.0258(12) 0.0028(9) -0.0030(9) 0.0035(9)
C4 0.0170(10) 0.0268(12) 0.0170(10) -0.0035(9) 0.0019(8) 0.0032(9)

loop_
_atom_type_symbol
_atom_type_description
_atom_type_scat_dispersion_real
_atom_type_scat_dispersion_imag
_atom_type_scat_source
C C 0.0033 0.0016 'International Tables Vol C Tables 4.2.6.8 and 6.1.1.4'
H H 0.0000 0.0000 'International Tables Vol C Tables 4.2.6.8 and 6.1.1.4'
N N 0.0061 0.0033 'International Tables Vol C Tables 4.2.6.8 and 6.1.1.4'
O O 0.0106 0.0060 'International Tables Vol C Tables 4.2.6.8 and 6.1.1.4'
Br Br -0.2901 2.4595 'International Tables Vol C Tables 4.2.6.8 and 6.1.1.4'
Mn Mn 0.3368 0.7283 'International Tables Vol C Tables 4.2.6.8 and 6.1.1.4'

loop_
_geom_angle_atom_site_label_1
_geom_angle_atom_site_label_2
_geom_angle_atom_site_label_3
_geom_angle
C3 Mn1 C2 89.84(10)
C3 Mn1 C4 92.00(10)
C2 Mn1 C4 84.83(10)
C3 Mn1 N22 92.99(9)
C2 Mn1 N22 176.65(9)
C4 Mn1 N22 93.28(9)
C3 Mn1 N12 88.46(9)
C2 Mn1 N12 96.49(9)
C4 Mn1 N12 178.60(9)
N22 Mn1 N12 85.38(7)
C3 Mn1 Br1 173.20(8)
C2 Mn1 Br1 84.57(7)
C4 Mn1 Br1 83.65(7)
N22 Mn1 Br1 92.48(5)
N12 Mn1 Br1 96.01(5)
C15 N11 N12 112.43(17)
C15 N11 C1 128.61(19)
N12 N11 C1 118.91(18)
C13 N12 N11 104.56(18)
C13 N12 Mn1 131.31(15)
N11 N12 Mn1 120.88(13)
C25 N21 N22 111.76(18)
C25 N21 C1 128.4(2)
N22 N21 C1 119.34(17)
C23 N22 N21 105.61(17)
C23 N22 Mn1 131.24(16)
N21 N22 Mn1 122.83(13)
N21 C1 N11 109.64(18)
N21 C1 H1B 106.6(15)
N11 C1 H1B 109.5(15)
N21 C1 H1A 111.8(16)
N11 C1 H1A 106.6(16)
H1B C1 H1A 113(2)
N11 C15 C14 105.5(2)
N11 C15 C17 123.5(2)
C14 C15 C17 131.0(2)
C15 C14 C13 107.2(2)
C15 C14 H14 127.1(18)
C13 C14 H14 125.5(18)
N12 C13 C14 110.3(2)
N12 C13 C16 123.6(2)
C14 C13 C16 126.1(2)
C13 C16 H16C 111.3(19)
C13 C16 H16B 107.2(18)
H16C C16 H16B 111(3)
C13 C16 H16A 109.9(18)
H16C C16 H16A 108(3)
H16B C16 H16A 110(2)
C15 C17 H17C 111(2)
C15 C17 H17B 111(2)
H17C C17 H17B 108(3)
C15 C17 H17A 107(2)
H17C C17 H17A 109(3)
H17B C17 H17A 110(3)
N21 C25 C24 105.7(2)
N21 C25 C27 122.6(2)
C24 C25 C27 131.7(2)
C25 C24 C23 107.3(2)
C25 C24 H24 126(2)
C23 C24 H24 127(2)
N22 C23 C24 109.6(2)
N22 C23 C26 123.3(2)
C24 C23 C26 127.1(2)
C23 C26 H26C 115(2)
C23 C26 H26B 112(2)
H26C C26 H26B 103(3)
C23 C26 H26A 108(2)
H26C C26 H26A 106(3)
H26B C26 H26A 112(3)
C25 C27 H27C 112.0(18)
C25 C27 H27B 109.1(18)
H27C C27 H27B 111(3)
C25 C27 H27A 112.8(19)
H27C C27 H27A 106(3)
H27B C27 H27A 106(2)
O1 C2 Mn1 174.3(2)
O2 C3 Mn1 176.9(2)
O3 C4 Mn1 175.9(2)

loop_
_geom_bond_atom_site_label_1
_geom_bond_atom_site_label_2
_geom_bond_distance
Mn1 C3 1.800(2)
Mn1 C2 1.806(2)
Mn1 C4 1.811(2)
Mn1 N22 2.0978(18)
Mn1 N12 2.1167(19)
Mn1 Br1 2.5746(4)
O1 C2 1.151(3)
O2 C3 1.121(3)
O3 C4 1.148(3)
N11 C15 1.361(3)
N11 N12 1.376(2)
N11 C1 1.445(3)
N12 C13 1.348(3)
N21 C25 1.364(3)
N21 N22 1.373(3)
N21 C1 1.445(3)
N22 C23 1.344(3)
C1 H1B 0.91(2)
C1 H1A 0.92(3)
C15 C14 1.378(3)
C15 C17 1.488(3)
C14 C13 1.398(3)
C14 H14 0.91(3)
C13 C16 1.498(3)
C16 H16C 0.91(3)
C16 H16B 0.97(3)
C16 H16A 0.94(3)
C17 H17C 0.90(3)
C17 H17B 0.90(3)
C17 H17A 0.96(3)
C25 C24 1.376(3)
C25 C27 1.486(3)
C24 C23 1.404(3)
C24 H24 0.88(3)
C23 C26 1.484(4)
C26 H26C 0.95(3)
C26 H26B 0.90(3)
C26 H26A 0.95(3)
C27 H27C 0.94(3)
C27 H27B 0.97(3)
C27 H27A 0.93(3)
